data_4515856
loop_
_publ_author_name
'Gupta, Abhishek Kumar'
'Kumar, Ashwani'
'Singh, Ranjit'
'Devi, Manisha'
'Dhir, Abhimanew'
'Pradeep, Chullikkattil P.'

_publ_section_title
;
 Facile Synthesis of an Organic Solid State Near-Infrared-Emitter with
 Large Stokes Shift via Excited-State Intramolecular Proton Transfer.
;
_journal_issue 10
_journal_name_full 'ACS omega'
_journal_page_first 14341
_journal_page_last 14348
_journal_paper_doi 10.1021/acsomega.8b02116
_journal_volume 3
_journal_year 2018
_chemical_absolute_configuration ad
_chemical_formula_moiety 'C15 H15 N O2 S'
_chemical_formula_sum 'C15 H15 N O2 S'
_chemical_formula_weight 273.34
_space_group_crystal_system orthorhombic
_space_group_IT_number 19
_space_group_name_Hall 'P 2ac 2ab'
_space_group_name_H-M_alt 'P 21 21 21'
_atom_sites_solution_hydrogens geom
_atom_sites_solution_primary direct
_atom_sites_solution_secondary difmap
_audit_creation_date 2017-05-29
_audit_creation_method
;
Olex2 1.2-ac21
(compiled 2015.09.16 svn.r134, GUI svn.r4998)
;
_cell_angle_alpha 90.00
_cell_angle_beta 90.00
_cell_angle_gamma 90.00
_cell_formula_units_Z 4
_cell_length_a 5.2088(3)
_cell_length_b 9.2720(6)
_cell_length_c 28.3737(17)
_cell_measurement_reflns_used 1283
_cell_measurement_temperature 293(2)
_cell_measurement_theta_max 65.7880
_cell_measurement_theta_min 3.1100
_cell_volume 1370.34(14)
_computing_cell_refinement 'CrysAlisPro 1.171.38.46 (Rigaku OD, 2015)'
_computing_data_collection 'CrysAlisPro 1.171.38.46 (Rigaku OD, 2015)'
_computing_data_reduction 'CrysAlisPro 1.171.38.46 (Rigaku OD, 2015)'
_computing_molecular_graphics 'Olex2 (Dolomanov et al., 2009)'
_computing_publication_material 'Olex2 (Dolomanov et al., 2009)'
_computing_structure_refinement 'ShelXL (Sheldrick, 2008)'
_computing_structure_solution 'ShelXS (Sheldrick, 2008)'
_diffrn_ambient_temperature 293(2)
_diffrn_detector 'CCD plate'
_diffrn_detector_area_resol_mean 15.9974
_diffrn_detector_type Eos
_diffrn_measured_fraction_theta_full 0.984
_diffrn_measured_fraction_theta_max 0.984
_diffrn_measurement_details
;
List of Runs (angles in degrees, time in seconds):

  # Type    Start    End  Width  t~exp~   \w     \q     \k     \f   Frames
--------------------------------------------------------------------------
  1  \w    -13.00  41.00   1.00    1.00    --   25.69  57.00  60.00   54
  2  \w     43.00 100.00   1.00    1.00    --   25.69  57.00  60.00   57
  3  \w     -7.00 106.00   1.00   10.00    --   66.85 -45.00-120.00  113
  4  \w     89.00 115.00   1.00   10.00    --   66.85-111.00-180.00   26
  5  \w     12.00  83.00   1.00   10.00    --   66.85-111.00-180.00   71
  6  \w    139.00 167.00   1.00   65.00    --  108.00 138.00-120.00   28
  7  \w    108.00 157.00   1.00   65.00    --  108.00 104.00-120.00   49
  8  \w    102.00 127.00   1.00   65.00    --  108.00 138.00-120.00   25
  9  \w    102.00 169.00   1.00   65.00    --  108.00 104.00 150.00   67
 10  \w    104.00 172.00   1.00   65.00    --  108.00 104.00 -90.00   68
 11  \w     83.00 153.00   1.00   65.00    --  108.00 -43.00-180.00   70
 12  \w     28.00  74.00   1.00   65.00    --  108.00 -43.00-180.00   46
;
_diffrn_measurement_device 'four-circle diffractometer'
_diffrn_measurement_device_type 'SuperNova, Dual, Cu at zero, Eos'
_diffrn_measurement_method '\w scans'
_diffrn_orient_matrix_type 'CrysAlisPro convention (1999,Acta A55,543-557)'
_diffrn_orient_matrix_UB_11 -0.0255048000
_diffrn_orient_matrix_UB_12 0.0209870000
_diffrn_orient_matrix_UB_13 0.0536815000
_diffrn_orient_matrix_UB_21 -0.2782808000
_diffrn_orient_matrix_UB_22 -0.0558119000
_diffrn_orient_matrix_UB_23 -0.0021410000
_diffrn_orient_matrix_UB_31 0.0967506000
_diffrn_orient_matrix_UB_32 -0.1550527000
_diffrn_orient_matrix_UB_33 0.0079793000
_diffrn_radiation_monochromator mirror
_diffrn_radiation_probe x-ray
_diffrn_radiation_type CuK\a
_diffrn_radiation_wavelength 1.54184
_diffrn_reflns_av_R_equivalents 0.0328
_diffrn_reflns_av_unetI/netI 0.0433
_diffrn_reflns_limit_h_max 6
_diffrn_reflns_limit_h_min -5
_diffrn_reflns_limit_k_max 4
_diffrn_reflns_limit_k_min -11
_diffrn_reflns_limit_l_max 33
_diffrn_reflns_limit_l_min -26
_diffrn_reflns_number 2564
_diffrn_reflns_theta_full 66.72
_diffrn_reflns_theta_max 66.72
_diffrn_reflns_theta_min 5.02
_diffrn_source 'micro-focus sealed X-ray tube'
_diffrn_source_type 'SuperNova (Cu) X-ray Source'
_exptl_absorpt_coefficient_mu 2.075
_exptl_absorpt_correction_T_max 1.000
_exptl_absorpt_correction_T_min 0.568
_exptl_absorpt_correction_type gaussian
_exptl_absorpt_process_details
;
CrysAlisPro 1.171.38.46 (Rigaku Oxford Diffraction, 2015)
Numerical absorption correction based on gaussian integration over
			a multifaceted crystal model
Empirical absorption correction using spherical harmonics,
 implemented in SCALE3 ABSPACK scaling algorithm.
;
_exptl_crystal_density_diffrn 1.325
_exptl_crystal_density_method 'not measured'
_exptl_crystal_description orthorhombic
_exptl_crystal_F_000 576
_exptl_crystal_size_max 0.264
_exptl_crystal_size_mid 0.076
_exptl_crystal_size_min 0.054
_refine_diff_density_max 0.316
_refine_diff_density_min -0.361
_refine_diff_density_rms 0.070
_refine_ls_abs_structure_details 'Flack H D (1983), Acta Cryst. A39, 876-881'
_refine_ls_abs_structure_Flack 0.05(4)
_refine_ls_extinction_method none
_refine_ls_goodness_of_fit_ref 1.036
_refine_ls_hydrogen_treatment constr
_refine_ls_matrix_type full
_refine_ls_number_parameters 175
_refine_ls_number_reflns 1901
_refine_ls_number_restraints 0
_refine_ls_restrained_S_all 1.036
_refine_ls_R_factor_all 0.0681
_refine_ls_R_factor_gt 0.0644
_refine_ls_shift/su_max 0.000
_refine_ls_shift/su_mean 0.000
_refine_ls_structure_factor_coef Fsqd
_refine_ls_weighting_details 'calc w=1/[\s^2^(Fo^2^)+(0.1438P)^2^+0.0000P] where P=(Fo^2^+2Fc^2^)/3'
_refine_ls_weighting_scheme calc
_refine_ls_wR_factor_gt 0.1756
_refine_ls_wR_factor_ref 0.1816
_reflns_number_gt 1749
_reflns_number_total 1901
_reflns_threshold_expression >2sigma(I)
_cod_data_source_file ao8b02116_si_002.cif
_cod_data_source_block sbl_148_rt_cu
_cod_original_cell_volume 1370.33(15)
_cod_database_code 4515856
_chemical_oxdiff_formula 'C60 H60 N4 O8 S4'
_reflns_odcompleteness_completeness 97.85
_reflns_odcompleteness_iscentric 1
_reflns_odcompleteness_theta 66.97
_olex2_refinement_description
;
1. Fixed Uiso
 At 1.2 times of:
  All C(H) groups
 At 1.5 times of:
  All C(H,H,H) groups, All O(H) groups
2.a Aromatic/amide H refined with riding coordinates:
 C4(H4), C8(H8), C6(H6), C14(H14), C11(H11), C12(H12), C3(H3), C7(H7)
2.b Idealised Me refined as rotating group:
 C15(H15A,H15B,H15C), C1(H1A,H1B,H1C)
2.c Idealised tetrahedral OH refined as rotating group:
 O1(H1)
;
_olex2_date_sample_data_collection 2016-12-07
_olex2_submission_special_instructions 'No special instructions were received'
_oxdiff_exptl_absorpt_empirical_details
;
Empirical correction (ABSPACK) includes:
- Absorption correction using spherical harmonics
- Frame scaling
- Detector area scaling
;
_oxdiff_exptl_absorpt_empirical_full_max 2.147
_oxdiff_exptl_absorpt_empirical_full_min 0.493

loop_
_space_group_symop_id
_space_group_symop_operation_xyz
1 'x, y, z'
2 '-x+1/2, -y, z+1/2'
3 'x+1/2, -y+1/2, -z'
4 '-x, y+1/2, -z+1/2'

loop_
_atom_site_label
_atom_site_type_symbol
_atom_site_fract_x
_atom_site_fract_y
_atom_site_fract_z
_atom_site_U_iso_or_equiv
_atom_site_adp_type
_atom_site_occupancy
_atom_site_calc_flag
_atom_site_refinement_flags_posn
S1 S -0.1129(2) 0.27170(13) 0.12349(3) 0.0738(4) Uani 1 d .
O2 O 0.6142(7) 0.5327(3) 0.49982(10) 0.0763(8) Uani 1 d .
C15 C 0.3964(13) 0.6229(6) 0.49859(18) 0.0881(14) Uani 1 d .
H15A H 0.4193 0.6955 0.4748 0.132 Uiso 1 calc GR
H15B H 0.3746 0.6683 0.5287 0.132 Uiso 1 calc GR
H15C H 0.2471 0.5664 0.4914 0.132 Uiso 1 calc GR
C4 C 0.1045(9) 0.3739(4) 0.25681(13) 0.0629(9) Uani 1 d .
H4 H 0.0591 0.4391 0.2803 0.075 Uiso 1 calc R
N1 N 0.4506(6) 0.2711(3) 0.30651(10) 0.0567(7) Uani 1 d .
C9 C 0.5635(6) 0.3470(4) 0.38438(12) 0.0536(7) Uani 1 d .
C2 C 0.0360(6) 0.2781(4) 0.17920(12) 0.0527(7) Uani 1 d .
C8 C 0.4045(7) 0.3523(4) 0.34239(12) 0.0534(7) Uani 1 d .
H8 H 0.2662 0.4158 0.3414 0.064 Uiso 1 calc R
C1 C -0.3307(10) 0.4222(5) 0.12312(17) 0.0786(12) Uani 1 d .
H1A H -0.4024 0.4332 0.0922 0.118 Uiso 1 calc GR
H1B H -0.2397 0.5084 0.1316 0.118 Uiso 1 calc GR
H1C H -0.4662 0.4053 0.1454 0.118 Uiso 1 calc GR
C5 C 0.3023(6) 0.2781(3) 0.26500(11) 0.0500(7) Uani 1 d .
C6 C 0.3651(8) 0.1817(4) 0.22934(14) 0.0608(8) Uani 1 d .
H6 H 0.4972 0.1158 0.2340 0.073 Uiso 1 calc R
C10 C 0.7679(7) 0.2515(4) 0.38890(13) 0.0601(8) Uani 1 d .
C14 C 0.5078(7) 0.4430(4) 0.42151(13) 0.0563(8) Uani 1 d .
H14 H 0.3715 0.5072 0.4187 0.068 Uiso 1 calc R
C11 C 0.9079(8) 0.2497(5) 0.43065(16) 0.0719(10) Uani 1 d .
H11 H 1.0405 0.1836 0.4345 0.086 Uiso 1 calc R
C13 C 0.6531(7) 0.4423(4) 0.46180(13) 0.0589(8) Uani 1 d .
C12 C 0.8515(8) 0.3452(5) 0.46638(14) 0.0674(10) Uani 1 d .
H12 H 0.9486 0.3441 0.4939 0.081 Uiso 1 calc R
O1 O 0.8322(7) 0.1580(4) 0.35406(12) 0.0818(9) Uani 1 d .
H1 H 0.7355 0.1693 0.3316 0.123 Uiso 1 calc GR
C3 C -0.0275(8) 0.3754(5) 0.21465(14) 0.0628(9) Uani 1 d .
H3 H -0.1592 0.4415 0.2099 0.075 Uiso 1 calc R
C7 C 0.2341(9) 0.1823(4) 0.18703(13) 0.0640(9) Uani 1 d .
H7 H 0.2800 0.1173 0.1635 0.077 Uiso 1 calc R

loop_
_atom_site_aniso_label
_atom_site_aniso_U_11
_atom_site_aniso_U_22
_atom_site_aniso_U_33
_atom_site_aniso_U_23
_atom_site_aniso_U_13
_atom_site_aniso_U_12
S1 0.0881(6) 0.0782(6) 0.0552(5) -0.0146(4) -0.0066(4) -0.0104(6)
O2 0.092(2) 0.0744(16) 0.0623(15) 0.0000(13) -0.0233(15) 0.0056(18)
C15 0.102(3) 0.085(3) 0.077(3) -0.019(2) -0.023(3) 0.015(3)
C4 0.0709(19) 0.0636(19) 0.0541(16) -0.0144(15) 0.0009(16) 0.009(2)
N1 0.0592(14) 0.0535(14) 0.0573(15) 0.0056(12) 0.0038(11) 0.0022(14)
C9 0.0531(15) 0.0508(15) 0.0568(16) 0.0151(14) -0.0013(13) -0.0054(15)
C2 0.0603(16) 0.0487(15) 0.0492(15) -0.0036(13) 0.0080(13) -0.0155(16)
C8 0.0519(14) 0.0501(15) 0.0583(17) 0.0088(13) -0.0002(14) 0.0030(16)
C1 0.081(2) 0.082(3) 0.072(2) 0.001(2) -0.016(2) -0.018(2)
C5 0.0543(14) 0.0454(15) 0.0502(14) 0.0009(12) 0.0092(13) -0.0042(14)
C6 0.0651(18) 0.0485(15) 0.0688(19) -0.0018(14) 0.0081(17) 0.0119(17)
C10 0.0564(16) 0.0631(18) 0.0608(17) 0.0141(15) 0.0051(14) 0.0031(18)
C14 0.0572(15) 0.0516(16) 0.0600(18) 0.0125(14) -0.0054(14) -0.0025(16)
C11 0.0602(17) 0.080(2) 0.075(2) 0.020(2) -0.0041(17) 0.010(2)
C13 0.0625(18) 0.0570(16) 0.0571(17) 0.0160(14) -0.0086(15) -0.0146(17)
C12 0.0628(19) 0.080(2) 0.0593(19) 0.0210(18) -0.0078(15) -0.006(2)
O1 0.0757(17) 0.091(2) 0.0784(18) -0.0016(16) -0.0012(14) 0.0286(18)
C3 0.0653(18) 0.0634(19) 0.0596(17) -0.0090(16) -0.0063(15) 0.0129(19)
C7 0.081(2) 0.0518(17) 0.0591(17) -0.0107(14) 0.0131(18) 0.0015(19)

loop_
_atom_type_symbol
_atom_type_description
_atom_type_scat_dispersion_real
_atom_type_scat_dispersion_imag
_atom_type_scat_source
C C 0.0181 0.0091 'International Tables Vol C Tables 4.2.6.8 and 6.1.1.4'
H H 0.0000 0.0000 'International Tables Vol C Tables 4.2.6.8 and 6.1.1.4'
N N 0.0311 0.0180 'International Tables Vol C Tables 4.2.6.8 and 6.1.1.4'
O O 0.0492 0.0322 'International Tables Vol C Tables 4.2.6.8 and 6.1.1.4'
S S 0.3331 0.5567 'International Tables Vol C Tables 4.2.6.8 and 6.1.1.4'

loop_
_exptl_crystal_face_index_h
_exptl_crystal_face_index_k
_exptl_crystal_face_index_l
_exptl_crystal_face_perp_dist
0 6 -4 0.0472
-3 -1 12 0.0837
0 -5 11 0.0200
2 -3 -13 0.0821
-3 -2 0 0.1100
2 1 15 0.0710
0 -5 -11 0.0302
0 2 17 0.0187
0 5 10 0.0348
0 0 -18 0.0328
3 0 -3 0.1296

loop_
_geom_angle_atom_site_label_1
_geom_angle_atom_site_label_2
_geom_angle_atom_site_label_3
_geom_angle
C2 S1 C1 104.87(19)
C13 O2 C15 117.3(3)
O2 C15 H15A 109.5
O2 C15 H15B 109.5
O2 C15 H15C 109.5
H15A C15 H15B 109.5
H15A C15 H15C 109.5
H15B C15 H15C 109.5
C5 C4 H4 119.2
C3 C4 H4 119.2
C3 C4 C5 121.6(3)
C8 N1 C5 122.0(3)
C10 C9 C8 122.3(3)
C10 C9 C14 119.4(3)
C14 C9 C8 118.3(3)
C3 C2 S1 124.5(3)
C7 C2 S1 116.9(3)
C7 C2 C3 118.6(3)
N1 C8 C9 121.4(3)
N1 C8 H8 119.3
C9 C8 H8 119.3
S1 C1 H1A 109.5
S1 C1 H1B 109.5
S1 C1 H1C 109.5
H1A C1 H1B 109.5
H1A C1 H1C 109.5
H1B C1 H1C 109.5
C4 C5 N1 125.4(3)
C4 C5 C6 117.9(3)
C6 C5 N1 116.7(3)
C5 C6 H6 119.5
C7 C6 C5 120.9(3)
C7 C6 H6 119.5
C9 C10 C11 119.2(4)
O1 C10 C9 121.9(3)
O1 C10 C11 118.9(3)
C9 C14 H14 119.8
C13 C14 C9 120.4(3)
C13 C14 H14 119.8
C10 C11 H11 119.8
C12 C11 C10 120.5(4)
C12 C11 H11 119.8
C14 C13 O2 124.6(4)
C14 C13 C12 119.8(4)
C12 C13 O2 115.7(3)
C11 C12 H12 119.6
C13 C12 C11 120.7(3)
C13 C12 H12 119.6
C10 O1 H1 109.5
C4 C3 C2 120.1(3)
C4 C3 H3 119.9
C2 C3 H3 119.9
C2 C7 C6 120.8(3)
C2 C7 H7 119.6
C6 C7 H7 119.6

loop_
_geom_bond_atom_site_label_1
_geom_bond_atom_site_label_2
_geom_bond_distance
S1 C2 1.762(3)
S1 C1 1.798(6)
O2 C15 1.409(7)
O2 C13 1.381(5)
C15 H15A 0.9600
C15 H15B 0.9600
C15 H15C 0.9600
C4 H4 0.9300
C4 C5 1.380(5)
C4 C3 1.380(6)
N1 C8 1.289(5)
N1 C5 1.410(4)
C9 C8 1.452(5)
C9 C10 1.391(5)
C9 C14 1.409(5)
C2 C3 1.391(5)
C2 C7 1.380(6)
C8 H8 0.9300
C1 H1A 0.9600
C1 H1B 0.9600
C1 H1C 0.9600
C5 C6 1.390(5)
C6 H6 0.9300
C6 C7 1.381(6)
C10 C11 1.391(6)
C10 O1 1.357(5)
C14 H14 0.9300
C14 C13 1.371(5)
C11 H11 0.9300
C11 C12 1.378(7)
C13 C12 1.377(6)
C12 H12 0.9300
O1 H1 0.8200
C3 H3 0.9300
C7 H7 0.9300

loop_
_geom_hbond_atom_site_label_D
_geom_hbond_atom_site_label_H
_geom_hbond_atom_site_label_A
_geom_hbond_distance_DH
_geom_hbond_distance_HA
_geom_hbond_distance_DA
_geom_hbond_angle_DHA
O1 H1 N1 0.82 1.90 2.621(4) 146.8

loop_
_geom_torsion_atom_site_label_1
_geom_torsion_atom_site_label_2
_geom_torsion_atom_site_label_3
_geom_torsion_atom_site_label_4
_geom_torsion
S1 C2 C3 C4 -178.5(3)
S1 C2 C7 C6 178.7(3)
O2 C13 C12 C11 180.0(4)
C15 O2 C13 C14 5.8(6)
C15 O2 C13 C12 -173.4(4)
C4 C5 C6 C7 0.2(5)
N1 C5 C6 C7 -178.7(3)
C9 C10 C11 C12 -2.5(6)
C9 C14 C13 O2 179.5(3)
C9 C14 C13 C12 -1.3(5)
C8 N1 C5 C4 3.3(5)
C8 N1 C5 C6 -177.9(3)
C8 C9 C10 C11 -178.3(3)
C8 C9 C10 O1 0.5(5)
C8 C9 C14 C13 -179.8(3)
C1 S1 C2 C3 4.5(4)
C1 S1 C2 C7 -173.4(3)
C5 C4 C3 C2 0.5(6)
C5 N1 C8 C9 -178.1(3)
C5 C6 C7 C2 -0.5(6)
C10 C9 C8 N1 -2.2(5)
C10 C9 C14 C13 -0.1(5)
C10 C11 C12 C13 1.2(6)
C14 C9 C8 N1 177.5(3)
C14 C9 C10 C11 2.0(5)
C14 C9 C10 O1 -179.2(4)
C14 C13 C12 C11 0.8(6)
O1 C10 C11 C12 178.6(4)
C3 C4 C5 N1 178.6(4)
C3 C4 C5 C6 -0.2(6)
C3 C2 C7 C6 0.7(5)
C7 C2 C3 C4 -0.7(6)

loop_
_exptl_oxdiff_crystal_face_indexfrac_h
_exptl_oxdiff_crystal_face_indexfrac_k
_exptl_oxdiff_crystal_face_indexfrac_l
_exptl_oxdiff_crystal_face_x
_exptl_oxdiff_crystal_face_y
_exptl_oxdiff_crystal_face_z
-0.0013 6.0086 -4.0044 -0.0888 -0.3264 -0.9637
-3.0008 -1.0118 11.9759 0.6982 0.8659 -0.0379
-0.0001 -5.0143 11.0026 0.4854 0.2563 0.8653
2.0025 -2.9904 -12.9803 -0.8106 -0.3626 0.5538
-2.9987 -2.0013 -0.0216 0.0333 0.9462 0.0200
1.9970 0.9866 15.0127 0.7757 -0.6429 0.1600
0.0033 -4.9937 -10.9944 -0.6951 0.3013 0.6869
-0.0032 1.9857 16.9961 0.9541 -0.1463 -0.1726
-0.0031 4.9947 9.9945 0.6414 -0.2993 -0.6950
0.0027 0.0168 -17.9976 -0.9659 0.0368 -0.1460
2.9998 0.0025 -2.9763 -0.2362 -0.8286 0.2661
